data_2100874
loop_
_publ_author_name
'Maurin, J. K.'
'Winnicka-Maurin, M.'
'Paul, I. C.'
'Curtin, D. Y.'

_publ_section_title
;
 Hydrogen-bonded complex formation of oximes with carboxylic acids and
 with amides. (<i>E</i>)-Acetophenone oxime--benzoic acid (1/1) and
 (<i>E</i>)-benzaldehyde oxime--benzamide (1/1)
;
_journal_issue 1
_journal_name_full 'Acta Crystallographica Section B'
_journal_page_first 90
_journal_page_last 96
_journal_paper_doi 10.1107/S0108768192006190
_journal_volume 49
_journal_year 1993
_chemical_formula_moiety 'C7 H6 O2,C8 H9 N1 O1'
_chemical_formula_sum 'C15 H15 N O3'
_chemical_formula_weight 257.29
_space_group_crystal_system monoclinic
_space_group_IT_number 14
_space_group_name_Hall '-P 2ybc'
_space_group_name_H-M_alt 'P 1 21/c 1'
_cell_angle_alpha 90
_cell_angle_beta 108.550(10)
_cell_angle_gamma 90
_cell_formula_units_Z 4
_cell_length_a 13.6660(10)
_cell_length_b 5.413(2)
_cell_length_c 18.2980(10)
_cell_volume 1283.3(5)
_diffrn_radiation_type Mo
_diffrn_radiation_wavelength 0.71073
_exptl_absorpt_coefficient_mu 0.055
_exptl_crystal_density_diffrn 1.332
_exptl_crystal_F_000 544
_cod_data_source_file ab0280.cif
_cod_data_source_block ab0280a
_cod_depositor_comments
;
 Updating space group information and adding the symmetry operation list.

 Antanas Vaitkus,
 2018-06-15

 Adding the _atom_site_type_symbol data item.

 Antanas Vaitkus,
 2017-01-18
;
_cod_original_cell_volume 1282.7(2)
_cod_original_sg_symbol_H-M 'P 21/c'
_cod_original_formula_sum 'C15 H15 N1 O3'
_cod_database_code 2100874

loop_
_space_group_symop_id
_space_group_symop_operation_xyz
1 x,y,z
2 -x,y+1/2,-z+1/2
3 -x,-y,-z
4 x,-y+1/2,z+1/2

loop_
_atom_site_label
_atom_site_type_symbol
_atom_site_fract_x
_atom_site_fract_y
_atom_site_fract_z
_atom_site_U_iso_or_equiv
C1A C .40040(10) -.5144(4) .57290(10) .0330(10)
C2A C .4417(2) -.3670(5) .63760(10) .0440(10)
C3A C .5355(2) -.4217(5) .69230(10) .0470(10)
C4A C .5908(2) -.6239(5) .68380(10) .0420(10)
C5A C .5511(2) -.7733(5) .6209(2) .054(2)
C6A C .4573(2) -.7204(5) .56580(10) .0480(10)
C7A C .29960(10) -.4592(4) .51400(10) .0340(10)
C8A C .2613(2) -.6171(5) .44290(10) .0440(10)
N1A N .24800(10) -.2752(3) .52721(8) .0331(9)
O1A O .15410(10) -.2363(3) .46805(8) .0389(8)
C1B C .13710(10) .3894(4) .65580(10) .0281(9)
C2B C .06290(10) .5681(4) .62310(10) .0320(10)
C3B C .0405(2) .7484(4) .66950(10) .0350(10)
C4B C .0906(2) .7481(4) .74810(10) .0360(10)
C5B C .1639(2) .5698(4) .78110(10) .0350(10)
C6B C .1878(2) .3916(4) .73510(10) .0313(9)
C7B C .15800(10) .1967(4) .60510(10) .0303(9)
O2B O .10240(10) .1617(3) .53928(7) .0375(8)
O3B O .24240(10) .0635(3) .63776(8) .0355(8)
H2A H .405(2) -.213(5) .6460(10) .063(7)
H3A H .562(2) -.309(5) .7380(10) .076(8)
H4A H .656(2) -.666(4) .7220(10) .046(6)
H5A H .583(2) -.908(5) .616(2) .069(8)
H6A H .429(2) -.837(5) .5200(10) .064(7)
H8A1 H .304(2) -.608(6) .413(2) .090(10)
H8A2 H .195(3) -.568(6) .412(2) .100(10)
H8A3 H .257(3) -.784(8) .456(2) .130(10)
HO1A H .130(2) -.100(6) .485(2) .080(10)
H2B H .0270(10) .567(4) .5670(10) .039(6)
H3B H -.012(2) .876(4) .6470(10) .041(6)
H4B H .0750(10) .866(4) .7790(10) .038(6)
H5B H .1980(10) .566(4) .8370(10) .033(5)
H6B H .239(2) .276(4) .7550(10) .042(6)
HO3B H .253(2) -.057(6) .600(2) .100(10)

loop_
_geom_angle_atom_site_label_1
_geom_angle_atom_site_label_2
_geom_angle_atom_site_label_3
_geom_angle
C2A C1A C6A 116.9(2)
C2A C1A C7A 122.3(2)
C6A C1A C7A 120.8(2)
C1A C2A C3A 121.6(2)
C2A C3A C4A 120.5(2)
C3A C4A C5A 118.9(2)
C4A C5A C6A 121.1(2)
C1A C6A C5A 120.9(2)
C1A C7A C8A 120.0(2)
C1A C7A N1A 117.1(2)
C8A C7A N1A 122.8(2)
C7A N1A O1A 113.00(10)
C2B C1B C6B 119.6(2)
C2B C1B C7B 118.6(2)
C6B C1B C7B 121.7(2)
C1B C2B C3B 119.8(2)
C2B C3B C4B 120.2(2)
C3B C4B C5B 120.3(2)
C4B C5B C6B 119.9(2)
C1B C6B C5B 120.2(2)
C1B C7B O2B 123.1(2)
C1B C7B O3B 114.40(10)
O2B C7B O3B 122.6(2)

loop_
_geom_bond_atom_site_label_1
_geom_bond_atom_site_label_2
_geom_bond_distance
C1A C2A 1.390(3)
C2A C3A 1.384(3)
C3A C4A 1.366(3)
C4A C5A 1.369(4)
C1A C6A 1.389(3)
C5A C6A 1.385(4)
C1A C7A 1.485(3)
C7A C8A 1.504(3)
C7A N1A 1.287(3)
N1A O1A 1.406(2)
C1B C2B 1.392(3)
C2B C3B 1.390(3)
C3B C4B 1.382(3)
C4B C5B 1.383(3)
C1B C6B 1.394(2)
C5B C6B 1.386(3)
C1B C7B 1.482(3)
C7B O2B 1.217(2)
C7B O3B 1.330(2)
